data_2206866
loop_
_publ_author_name
'Whaley, Curtis M.'
'Rauchfuss, Thomas B.'
'Wilson, Scott R.'

_publ_section_title
;
 Bis[(1,4,7,10,13,16-hexaoxacyclooctadecane)potassium]
 carbonyltricyanorhodate(I) acetonitrile solvate
;
_journal_coeditor_code BT6720
_journal_issue 10
_journal_name_full 'Acta Crystallographica Section E'
_journal_page_first m1918
_journal_page_last m1919
_journal_paper_doi 10.1107/S1600536805027297
_journal_volume 61
_journal_year 2005
_chemical_formula_iupac '[K (C12 H24)]2 [Rh (C N)3 (C O)], C2 H3 N'
_chemical_formula_moiety 'C28 H48 K2 N3 O13 Rh, C2 H3 N'
_chemical_formula_sum 'C30 H51 K2 N4 O13 Rh'
_chemical_formula_weight 856.86
_chemical_name_systematic
;
Bis[(1,4,7,10,13,16-hexaoxacyclooctadecane)potassium]
carbonyltricyanorhodate(I) acetonitrile solvate
;
_space_group_IT_number 14
_symmetry_cell_setting monoclinic
_symmetry_space_group_name_Hall '-P 2ybc'
_symmetry_space_group_name_H-M 'P 1 21/c 1'
_atom_sites_solution_hydrogens geom
_atom_sites_solution_primary direct
_atom_sites_solution_secondary difmap
_audit_creation_method SHELXL-97
_cell_angle_alpha 90.00
_cell_angle_beta 90.178(4)
_cell_angle_gamma 90.00
_cell_formula_units_Z 4
_cell_length_a 22.439(6)
_cell_length_b 8.553(2)
_cell_length_c 20.576(5)
_cell_measurement_reflns_used 949
_cell_measurement_temperature 193(2)
_cell_measurement_theta_max 26.1
_cell_measurement_theta_min 2.2
_cell_volume 3948.9(17)
_computing_cell_refinement 'SAINT (Bruker, 2001)'
_computing_data_collection 'SMART (Bruker, 2001)'
_computing_data_reduction SAINT
_computing_molecular_graphics SHELXTL
_computing_publication_material 'CIFTAB in SHELXTL'
_computing_structure_refinement SHELXTL
_computing_structure_solution 'SHELXTL (Bruker, 2001)'
_diffrn_ambient_temperature 193(2)
_diffrn_measured_fraction_theta_full 0.988
_diffrn_measured_fraction_theta_max 0.988
_diffrn_measurement_device 'Siemens SMART CCD'
_diffrn_measurement_method '\w scans'
_diffrn_radiation_monochromator graphite
_diffrn_radiation_source 'normal-focus sealed tube'
_diffrn_radiation_type MoK\a
_diffrn_radiation_wavelength 0.71073
_diffrn_reflns_av_R_equivalents 0.0391
_diffrn_reflns_av_sigmaI/netI 0.0411
_diffrn_reflns_limit_h_max 29
_diffrn_reflns_limit_h_min -29
_diffrn_reflns_limit_k_max 11
_diffrn_reflns_limit_k_min -11
_diffrn_reflns_limit_l_max 27
_diffrn_reflns_limit_l_min -27
_diffrn_reflns_number 39007
_diffrn_reflns_theta_full 28.30
_diffrn_reflns_theta_max 28.30
_diffrn_reflns_theta_min 1.82
_diffrn_standards_decay_% 1.4
_diffrn_standards_interval_time 306
_diffrn_standards_number 374
_exptl_absorpt_coefficient_mu 0.706
_exptl_absorpt_correction_T_max 0.9353
_exptl_absorpt_correction_T_min 0.7746
_exptl_absorpt_correction_type integration
_exptl_absorpt_process_details '[XPREP in SHELXTL (Bruker, 2001)]'
_exptl_crystal_colour yellow
_exptl_crystal_density_diffrn 1.441
_exptl_crystal_description tabular
_exptl_crystal_F_000 1784
_exptl_crystal_size_max 0.40
_exptl_crystal_size_mid 0.18
_exptl_crystal_size_min 0.10
_refine_diff_density_max 0.653
_refine_diff_density_min -0.268
_refine_ls_extinction_method none
_refine_ls_goodness_of_fit_ref 1.020
_refine_ls_hydrogen_treatment noref
_refine_ls_matrix_type full
_refine_ls_number_parameters 452
_refine_ls_number_reflns 9709
_refine_ls_number_restraints 0
_refine_ls_restrained_S_all 1.020
_refine_ls_R_factor_all 0.0621
_refine_ls_R_factor_gt 0.0364
_refine_ls_shift/su_max 0.001
_refine_ls_shift/su_mean 0.000
_refine_ls_structure_factor_coef Fsqd
_refine_ls_weighting_details 'calc w=1/[\s^2^(Fo^2^)+(0.0376P)^2^+0.6500P] where P=(Fo^2^+2Fc^2^)/3'
_refine_ls_weighting_scheme calc
_refine_ls_wR_factor_gt 0.0736
_refine_ls_wR_factor_ref 0.0811
_reflns_number_gt 7084
_reflns_number_total 9709
_reflns_threshold_expression I>2\s(I)
_cod_data_source_file bt6720.cif
_cod_data_source_block I
_cod_original_sg_symbol_Hall '-P 2ybc '
_cod_original_sg_symbol_H-M 'P 21/c '
_cod_database_code 2206866
_cod_database_fobs_code 2206866

loop_
_symmetry_equiv_pos_as_xyz
'x, y, z'
'-x, y+1/2, -z+1/2'
'-x, -y, -z'
'x, -y-1/2, z-1/2'

loop_
_atom_site_label
_atom_site_fract_x
_atom_site_fract_y
_atom_site_fract_z
_atom_site_U_iso_or_equiv
_atom_site_adp_type
_atom_site_calc_flag
_atom_site_refinement_flags
_atom_site_occupancy
_atom_site_type_symbol
C1 0.31857(11) 0.4631(3) 0.45378(11) 0.0374(5) Uani d . 1 C
C2 0.29937(11) 0.2486(3) 0.54646(12) 0.0436(6) Uani d . 1 C
C3 0.17146(12) 0.2831(3) 0.51821(10) 0.0372(5) Uani d . 1 C
C4 0.20208(10) 0.5043(3) 0.42098(11) 0.0332(5) Uani d . 1 C
C5 0.54676(11) 0.2815(3) 0.67632(13) 0.0467(6) Uani d . 1 C
H5A 0.5663 0.2258 0.7128 0.056 Uiso calc R 1 H
H5B 0.5611 0.3910 0.6762 0.056 Uiso calc R 1 H
C6 0.56204(11) 0.2047(3) 0.61387(13) 0.0475(6) Uani d . 1 C
H6A 0.5413 0.2579 0.5775 0.057 Uiso calc R 1 H
H6B 0.6055 0.2115 0.6063 0.057 Uiso calc R 1 H
C7 0.56500(12) -0.0415(3) 0.56224(13) 0.0517(7) Uani d . 1 C
H7A 0.6089 -0.0335 0.5594 0.062 Uiso calc R 1 H
H7B 0.5476 0.0017 0.5218 0.062 Uiso calc R 1 H
C8 0.54711(13) -0.2083(3) 0.56989(13) 0.0562(8) Uani d . 1 C
H8A 0.5612 -0.2697 0.5322 0.067 Uiso calc R 1 H
H8B 0.5655 -0.2522 0.6097 0.067 Uiso calc R 1 H
C9 0.46425(17) -0.3753(3) 0.58089(15) 0.0693(10) Uani d . 1 C
H9A 0.4826 -0.4230 0.6200 0.083 Uiso calc R 1 H
H9B 0.4767 -0.4368 0.5425 0.083 Uiso calc R 1 H
C10 0.39816(18) -0.3782(4) 0.58675(15) 0.0727(10) Uani d . 1 C
H10A 0.3798 -0.3199 0.5503 0.087 Uiso calc R 1 H
H10B 0.3836 -0.4874 0.5853 0.087 Uiso calc R 1 H
C11 0.31963(13) -0.3122(4) 0.65649(16) 0.0648(9) Uani d . 1 C
H11A 0.3054 -0.4217 0.6553 0.078 Uiso calc R 1 H
H11B 0.2992 -0.2534 0.6215 0.078 Uiso calc R 1 H
C12 0.30564(12) -0.2413(3) 0.72043(14) 0.0554(7) Uani d . 1 C
H12A 0.2625 -0.2512 0.7295 0.067 Uiso calc R 1 H
H12B 0.3280 -0.2958 0.7553 0.067 Uiso calc R 1 H
C13 0.30712(12) -0.0012(4) 0.77658(14) 0.0551(7) Uani d . 1 C
H13A 0.3299 -0.0448 0.8137 0.066 Uiso calc R 1 H
H13B 0.2641 -0.0132 0.7858 0.066 Uiso calc R 1 H
C14 0.32187(12) 0.1655(3) 0.76785(15) 0.0563(8) Uani d . 1 C
H14A 0.3012 0.2066 0.7289 0.068 Uiso calc R 1 H
H14B 0.3082 0.2259 0.8061 0.068 Uiso calc R 1 H
C15 0.40007(12) 0.3432(3) 0.74927(13) 0.0492(7) Uani d . 1 C
H15A 0.3863 0.4085 0.7860 0.059 Uiso calc R 1 H
H15B 0.3805 0.3810 0.7091 0.059 Uiso calc R 1 H
C16 0.46622(12) 0.3553(3) 0.74277(13) 0.0473(6) Uani d . 1 C
H16A 0.4783 0.4666 0.7413 0.057 Uiso calc R 1 H
H16B 0.4859 0.3058 0.7806 0.057 Uiso calc R 1 H
C17 -0.00508(10) 0.4871(3) 0.33507(11) 0.0360(5) Uani d . 1 C
H17A -0.0176 0.3771 0.3411 0.043 Uiso calc R 1 H
H17B -0.0393 0.5467 0.3174 0.043 Uiso calc R 1 H
C18 0.01399(11) 0.5552(3) 0.39893(11) 0.0364(5) Uani d . 1 C
H18A -0.0182 0.5428 0.4314 0.044 Uiso calc R 1 H
H18B 0.0499 0.5003 0.4152 0.044 Uiso calc R 1 H
C19 0.04607(11) 0.7895(3) 0.44790(11) 0.0393(6) Uani d . 1 C
H19A 0.0854 0.7474 0.4611 0.047 Uiso calc R 1 H
H19B 0.0173 0.7686 0.4832 0.047 Uiso calc R 1 H
C20 0.05061(11) 0.9617(3) 0.43606(11) 0.0410(6) Uani d . 1 C
H20A 0.0117 1.0027 0.4210 0.049 Uiso calc R 1 H
H20B 0.0614 1.0159 0.4770 0.049 Uiso calc R 1 H
C21 0.09742(11) 1.1525(2) 0.37091(12) 0.0399(6) Uani d . 1 C
H21A 0.1019 1.2173 0.4105 0.048 Uiso calc R 1 H
H21B 0.0601 1.1837 0.3486 0.048 Uiso calc R 1 H
C22 0.14905(11) 1.1774(3) 0.32720(12) 0.0414(6) Uani d . 1 C
H22A 0.1532 1.2901 0.3173 0.050 Uiso calc R 1 H
H22B 0.1861 1.1416 0.3488 0.050 Uiso calc R 1 H
C23 0.18951(10) 1.1018(3) 0.22593(12) 0.0387(6) Uani d . 1 C
H23A 0.2244 1.0494 0.2459 0.046 Uiso calc R 1 H
H23B 0.1998 1.2130 0.2187 0.046 Uiso calc R 1 H
C24 0.17487(10) 1.0262(3) 0.16292(12) 0.0379(5) Uani d . 1 C
H24A 0.1388 1.0750 0.1438 0.045 Uiso calc R 1 H
H24B 0.2083 1.0399 0.1321 0.045 Uiso calc R 1 H
C25 0.15042(11) 0.7832(3) 0.11550(11) 0.0444(6) Uani d . 1 C
H25A 0.1827 0.7985 0.0834 0.053 Uiso calc R 1 H
H25B 0.1130 0.8252 0.0968 0.053 Uiso calc R 1 H
C26 0.14332(11) 0.6129(3) 0.13001(12) 0.0453(6) Uani d . 1 C
H26A 0.1362 0.5541 0.0893 0.054 Uiso calc R 1 H
H26B 0.1800 0.5719 0.1507 0.054 Uiso calc R 1 H
C27 0.08351(11) 0.4340(3) 0.18739(11) 0.0368(5) Uani d . 1 C
H27A 0.1188 0.3891 0.2095 0.044 Uiso calc R 1 H
H27B 0.0765 0.3748 0.1467 0.044 Uiso calc R 1 H
C28 0.03024(11) 0.4220(3) 0.23047(11) 0.0360(5) Uani d . 1 C
H28A -0.0043 0.4744 0.2098 0.043 Uiso calc R 1 H
H28B 0.0199 0.3107 0.2374 0.043 Uiso calc R 1 H
K2 0.41763(2) 0.01588(6) 0.64526(2) 0.03286(12) Uani d . 1 K
K4 0.11693(2) 0.76142(5) 0.29493(2) 0.03016(11) Uani d . 1 K
N2 0.33164(11) 0.1784(3) 0.57816(12) 0.0668(7) Uani d . 1 N
N3 0.12678(11) 0.2346(3) 0.53609(10) 0.0532(6) Uani d . 1 N
N4 0.17687(9) 0.5791(2) 0.38304(10) 0.0446(5) Uani d . 1 N
O1 0.36257(9) 0.5153(2) 0.43544(9) 0.0590(5) Uani d . 1 O
O2 0.48381(7) 0.27863(18) 0.68453(7) 0.0384(4) Uani d . 1 O
O3 0.54409(7) 0.04487(19) 0.61690(8) 0.0429(4) Uani d . 1 O
O4 0.48392(8) -0.21791(19) 0.57430(8) 0.0475(4) Uani d . 1 O
O5 0.38257(8) -0.3080(2) 0.64668(8) 0.0499(5) Uani d . 1 O
O6 0.32203(8) -0.0821(2) 0.71854(8) 0.0476(4) Uani d . 1 O
O7 0.38472(7) 0.18370(19) 0.76048(8) 0.0411(4) Uani d . 1 O
O8 0.04352(6) 0.49446(17) 0.29121(7) 0.0321(3) Uani d . 1 O
O9 0.02666(7) 0.71612(17) 0.38950(7) 0.0330(3) Uani d . 1 O
O10 0.09486(7) 0.99053(17) 0.38818(7) 0.0351(4) Uani d . 1 O
O11 0.13994(7) 1.09131(17) 0.26813(7) 0.0348(4) Uani d . 1 O
O12 0.16451(7) 0.86317(17) 0.17404(7) 0.0345(4) Uani d . 1 O
O13 0.09383(7) 0.59454(17) 0.17282(7) 0.0361(4) Uani d . 1 O
Rh1 0.249547(8) 0.37748(2) 0.484600(8) 0.03074(6) Uani d . 1 Rh
C29 0.26588(12) 0.9266(3) 0.41004(14) 0.0495(7) Uani d . 1 C
C30 0.23603(13) 0.8992(3) 0.47084(13) 0.0566(7) Uani d . 1 C
H30A 0.2579 0.9516 0.5059 0.085 Uiso calc R 1 H
H30B 0.2345 0.7866 0.4795 0.085 Uiso calc R 1 H
H30C 0.1954 0.9408 0.4685 0.085 Uiso calc R 1 H
N1 0.28940(13) 0.9483(3) 0.36234(14) 0.0753(8) Uani d . 1 N

loop_
_atom_site_aniso_label
_atom_site_aniso_U_11
_atom_site_aniso_U_22
_atom_site_aniso_U_33
_atom_site_aniso_U_12
_atom_site_aniso_U_13
_atom_site_aniso_U_23
C1 0.0391(14) 0.0380(13) 0.0350(13) 0.0012(11) -0.0073(11) 0.0040(10)
C2 0.0478(15) 0.0405(14) 0.0424(14) -0.0046(12) -0.0098(12) 0.0063(11)
C3 0.0491(16) 0.0387(13) 0.0239(11) -0.0052(12) -0.0033(11) -0.0010(10)
C4 0.0315(12) 0.0296(11) 0.0383(13) -0.0027(10) -0.0015(10) -0.0007(10)
C5 0.0332(14) 0.0402(14) 0.0665(18) -0.0083(11) -0.0074(12) 0.0085(13)
C6 0.0320(14) 0.0491(16) 0.0615(17) -0.0029(12) 0.0076(12) 0.0156(13)
C7 0.0359(14) 0.077(2) 0.0426(15) 0.0085(14) 0.0101(12) 0.0018(14)
C8 0.066(2) 0.0594(18) 0.0435(15) 0.0249(15) 0.0055(14) -0.0075(14)
C9 0.125(3) 0.0349(15) 0.0483(17) 0.0040(17) 0.0225(19) -0.0113(13)
C10 0.117(3) 0.0513(18) 0.0500(18) -0.0338(19) 0.0037(19) -0.0105(15)
C11 0.0538(19) 0.0578(18) 0.083(2) -0.0260(15) -0.0260(16) 0.0124(17)
C12 0.0362(15) 0.0635(18) 0.0666(19) -0.0179(13) -0.0049(13) 0.0220(16)
C13 0.0336(14) 0.082(2) 0.0498(17) -0.0006(14) 0.0116(12) 0.0077(16)
C14 0.0338(15) 0.072(2) 0.0637(19) 0.0129(14) 0.0098(13) -0.0069(15)
C15 0.0589(18) 0.0406(15) 0.0480(16) 0.0121(12) 0.0017(13) -0.0098(12)
C16 0.0576(17) 0.0372(14) 0.0472(15) -0.0045(12) -0.0037(13) -0.0074(11)
C17 0.0308(12) 0.0295(12) 0.0477(14) -0.0034(10) 0.0024(10) 0.0026(10)
C18 0.0392(14) 0.0347(12) 0.0353(13) 0.0007(10) 0.0068(10) 0.0073(10)
C19 0.0470(15) 0.0451(14) 0.0257(12) 0.0047(12) 0.0026(10) -0.0037(10)
C20 0.0464(15) 0.0439(14) 0.0326(13) 0.0052(12) 0.0013(11) -0.0112(11)
C21 0.0536(16) 0.0278(12) 0.0383(13) 0.0065(11) -0.0108(12) -0.0072(10)
C22 0.0469(15) 0.0280(11) 0.0491(15) -0.0039(11) -0.0163(12) -0.0017(11)
C23 0.0261(12) 0.0295(12) 0.0604(16) -0.0025(10) 0.0002(11) 0.0057(11)
C24 0.0286(12) 0.0376(13) 0.0475(14) 0.0044(10) 0.0070(10) 0.0132(11)
C25 0.0418(15) 0.0618(17) 0.0297(13) -0.0025(13) 0.0095(11) -0.0047(12)
C26 0.0395(14) 0.0551(16) 0.0413(14) 0.0000(12) 0.0120(11) -0.0191(12)
C27 0.0423(14) 0.0325(12) 0.0355(13) 0.0059(10) -0.0035(11) -0.0081(10)
C28 0.0408(14) 0.0294(11) 0.0379(13) -0.0025(10) -0.0103(11) -0.0037(10)
K2 0.0317(3) 0.0329(3) 0.0341(3) -0.0010(2) -0.0015(2) 0.0024(2)
K4 0.0348(3) 0.0277(2) 0.0280(2) 0.0028(2) 0.00089(19) 0.00160(19)
N2 0.0628(17) 0.0679(16) 0.0694(17) 0.0018(13) -0.0242(13) 0.0271(14)
N3 0.0596(15) 0.0655(15) 0.0344(12) -0.0211(13) 0.0032(11) 0.0011(11)
N4 0.0420(12) 0.0403(12) 0.0514(13) 0.0028(10) -0.0106(10) 0.0088(10)
O1 0.0464(12) 0.0709(14) 0.0597(12) -0.0106(10) 0.0009(10) 0.0125(10)
O2 0.0347(9) 0.0372(9) 0.0434(9) -0.0034(7) -0.0035(7) -0.0042(7)
O3 0.0390(10) 0.0450(10) 0.0447(10) 0.0025(8) 0.0101(8) 0.0066(8)
O4 0.0602(12) 0.0377(10) 0.0444(10) 0.0056(9) 0.0075(9) 0.0001(8)
O5 0.0613(12) 0.0448(10) 0.0436(10) -0.0164(9) -0.0052(9) -0.0012(8)
O6 0.0410(10) 0.0549(11) 0.0470(11) -0.0118(8) 0.0031(8) 0.0115(9)
O7 0.0327(9) 0.0441(9) 0.0465(10) 0.0067(7) 0.0019(7) -0.0020(8)
O8 0.0285(8) 0.0349(8) 0.0330(8) -0.0044(7) 0.0009(6) -0.0049(7)
O9 0.0400(9) 0.0310(8) 0.0280(8) 0.0030(7) 0.0014(7) -0.0013(6)
O10 0.0424(9) 0.0286(8) 0.0344(9) 0.0043(7) 0.0010(7) -0.0047(7)
O11 0.0317(9) 0.0325(8) 0.0402(9) -0.0052(7) -0.0014(7) -0.0025(7)
O12 0.0377(9) 0.0357(8) 0.0301(8) 0.0002(7) 0.0026(7) 0.0026(7)
O13 0.0366(9) 0.0348(9) 0.0370(9) 0.0029(7) 0.0051(7) -0.0046(7)
Rh1 0.03406(10) 0.02909(9) 0.02903(10) 0.00036(8) -0.00592(7) 0.00219(8)
C29 0.0452(16) 0.0535(16) 0.0498(17) 0.0084(13) -0.0031(13) -0.0002(13)
C30 0.067(2) 0.0557(18) 0.0468(16) -0.0127(15) 0.0086(14) -0.0091(13)
N1 0.079(2) 0.087(2) 0.0608(17) 0.0155(16) 0.0169(15) 0.0062(16)

loop_
_atom_type_symbol
_atom_type_description
_atom_type_scat_dispersion_real
_atom_type_scat_dispersion_imag
_atom_type_scat_source
C C 0.0033 0.0016 'International Tables Vol C Tables 4.2.6.8 and 6.1.1.4'
H H 0.0000 0.0000 'International Tables Vol C Tables 4.2.6.8 and 6.1.1.4'
N N 0.0061 0.0033 'International Tables Vol C Tables 4.2.6.8 and 6.1.1.4'
O O 0.0106 0.0060 'International Tables Vol C Tables 4.2.6.8 and 6.1.1.4'
K K 0.2009 0.2494 'International Tables Vol C Tables 4.2.6.8 and 6.1.1.4'
Rh Rh -1.1178 0.9187 'International Tables Vol C Tables 4.2.6.8 and 6.1.1.4'

loop_
_geom_angle_atom_site_label_1
_geom_angle_atom_site_label_2
_geom_angle_atom_site_label_3
_geom_angle
O1 C1 Rh1 178.6(2)
N2 C2 Rh1 174.2(3)
N3 C3 Rh1 177.7(2)
N4 C4 Rh1 177.2(2)
O2 C5 C6 109.1(2)
O2 C5 H5A 109.9
C6 C5 H5A 109.9
O2 C5 H5B 109.9
C6 C5 H5B 109.9
H5A C5 H5B 108.3
O3 C6 C5 108.7(2)
O3 C6 H6A 110.0
C5 C6 H6A 110.0
O3 C6 H6B 110.0
C5 C6 H6B 110.0
H6A C6 H6B 108.3
O3 C7 C8 108.8(2)
O3 C7 H7A 109.9
C8 C7 H7A 109.9
O3 C7 H7B 109.9
C8 C7 H7B 109.9
H7A C7 H7B 108.3
O4 C8 C7 109.3(2)
O4 C8 H8A 109.8
C7 C8 H8A 109.8
O4 C8 H8B 109.8
C7 C8 H8B 109.8
H8A C8 H8B 108.3
O4 C9 C10 109.4(3)
O4 C9 H9A 109.8
C10 C9 H9A 109.8
O4 C9 H9B 109.8
C10 C9 H9B 109.8
H9A C9 H9B 108.2
O5 C10 C9 108.2(2)
O5 C10 H10A 110.1
C9 C10 H10A 110.1
O5 C10 H10B 110.1
C9 C10 H10B 110.1
H10A C10 H10B 108.4
O5 C11 C12 109.1(2)
O5 C11 H11A 109.9
C12 C11 H11A 109.9
O5 C11 H11B 109.9
C12 C11 H11B 109.9
H11A C11 H11B 108.3
O6 C12 C11 108.3(2)
O6 C12 H12A 110.0
C11 C12 H12A 110.0
O6 C12 H12B 110.0
C11 C12 H12B 110.0
H12A C12 H12B 108.4
O6 C13 C14 108.3(2)
O6 C13 H13A 110.0
C14 C13 H13A 110.0
O6 C13 H13B 110.0
C14 C13 H13B 110.0
H13A C13 H13B 108.4
O7 C14 C13 109.9(2)
O7 C14 H14A 109.7
C13 C14 H14A 109.7
O7 C14 H14B 109.7
C13 C14 H14B 109.7
H14A C14 H14B 108.2
O7 C15 C16 108.8(2)
O7 C15 H15A 109.9
C16 C15 H15A 109.9
O7 C15 H15B 109.9
C16 C15 H15B 109.9
H15A C15 H15B 108.3
O2 C16 C15 108.8(2)
O2 C16 H16A 109.9
C15 C16 H16A 109.9
O2 C16 H16B 109.9
C15 C16 H16B 109.9
H16A C16 H16B 108.3
O8 C17 C18 108.82(18)
O8 C17 H17A 109.9
C18 C17 H17A 109.9
O8 C17 H17B 109.9
C18 C17 H17B 109.9
H17A C17 H17B 108.3
O9 C18 C17 108.29(18)
O9 C18 H18A 110.0
C17 C18 H18A 110.0
O9 C18 H18B 110.0
C17 C18 H18B 110.0
H18A C18 H18B 108.4
O9 C19 C20 108.52(18)
O9 C19 H19A 110.0
C20 C19 H19A 110.0
O9 C19 H19B 110.0
C20 C19 H19B 110.0
H19A C19 H19B 108.4
O10 C20 C19 109.34(18)
O10 C20 H20A 109.8
C19 C20 H20A 109.8
O10 C20 H20B 109.8
C19 C20 H20B 109.8
H20A C20 H20B 108.3
O10 C21 C22 108.73(19)
O10 C21 H21A 109.9
C22 C21 H21A 109.9
O10 C21 H21B 109.9
C22 C21 H21B 109.9
H21A C21 H21B 108.3
O11 C22 C21 109.29(18)
O11 C22 H22A 109.8
C21 C22 H22A 109.8
O11 C22 H22B 109.8
C21 C22 H22B 109.8
H22A C22 H22B 108.3
O11 C23 C24 109.61(18)
O11 C23 H23A 109.7
C24 C23 H23A 109.7
O11 C23 H23B 109.7
C24 C23 H23B 109.7
H23A C23 H23B 108.2
O12 C24 C23 108.67(18)
O12 C24 H24A 110.0
C23 C24 H24A 110.0
O12 C24 H24B 110.0
C23 C24 H24B 110.0
H24A C24 H24B 108.3
O12 C25 C26 108.88(19)
O12 C25 H25A 109.9
C26 C25 H25A 109.9
O12 C25 H25B 109.9
C26 C25 H25B 109.9
H25A C25 H25B 108.3
O13 C26 C25 108.31(19)
O13 C26 H26A 110.0
C25 C26 H26A 110.0
O13 C26 H26B 110.0
C25 C26 H26B 110.0
H26A C26 H26B 108.4
O13 C27 C28 108.80(18)
O13 C27 H27A 109.9
C28 C27 H27A 109.9
O13 C27 H27B 109.9
C28 C27 H27B 109.9
H27A C27 H27B 108.3
O8 C28 C27 108.94(18)
O8 C28 H28A 109.9
C27 C28 H28A 109.9
O8 C28 H28B 109.9
C27 C28 H28B 109.9
H28A C28 H28B 108.3
N2 K2 O6 83.23(7)
N2 K2 O2 96.29(7)
O6 K2 O2 119.81(5)
N2 K2 O7 88.85(7)
O6 K2 O7 59.83(5)
O2 K2 O7 59.98(5)
N2 K2 O5 107.48(7)
O6 K2 O5 59.27(6)
O2 K2 O5 155.53(5)
O7 K2 O5 113.69(5)
N2 K2 O4 117.26(7)
O6 K2 O4 117.95(6)
O2 K2 O4 115.21(5)
O7 K2 O4 153.80(5)
O5 K2 O4 58.72(5)
N2 K2 O3 122.69(7)
O6 K2 O3 153.74(5)
O2 K2 O3 58.31(5)
O7 K2 O3 112.13(5)
O5 K2 O3 110.52(5)
O4 K2 O3 56.90(5)
N4 K4 O10 91.86(6)
N4 K4 O8 80.94(6)
O10 K4 O8 118.90(5)
N4 K4 O9 79.55(6)
O10 K4 O9 59.71(5)
O8 K4 O9 59.31(4)
N4 K4 O12 124.57(6)
O10 K4 O12 117.03(5)
O8 K4 O12 116.43(5)
O9 K4 O12 155.63(5)
N4 K4 O11 125.99(6)
O10 K4 O11 58.86(5)
O8 K4 O11 151.84(5)
O9 K4 O11 112.83(4)
O12 K4 O11 58.18(4)
N4 K4 O13 112.00(6)
O10 K4 O13 154.14(5)
O8 K4 O13 58.71(4)
O9 K4 O13 113.32(5)
O12 K4 O13 57.74(5)
O11 K4 O13 109.82(5)
C2 N2 K2 174.3(2)
C4 N4 K4 178.79(19)
C16 O2 C5 111.72(19)
C16 O2 K2 117.57(14)
C5 O2 K2 120.22(13)
C7 O3 C6 111.60(19)
C7 O3 K2 115.95(14)
C6 O3 K2 111.48(13)
C8 O4 C9 111.7(2)
C8 O4 K2 120.42(15)
C9 O4 K2 116.48(16)
C10 O5 C11 111.1(2)
C10 O5 K2 109.30(15)
C11 O5 K2 107.20(16)
C12 O6 C13 112.6(2)
C12 O6 K2 120.78(16)
C13 O6 K2 119.85(15)
C15 O7 C14 111.13(19)
C15 O7 K2 106.38(14)
C14 O7 K2 106.87(15)
C17 O8 C28 112.28(17)
C17 O8 K4 117.99(12)
C28 O8 K4 119.80(12)
C18 O9 C19 111.93(16)
C18 O9 K4 111.70(12)
C19 O9 K4 107.54(13)
C20 O10 C21 111.60(17)
C20 O10 K4 118.74(12)
C21 O10 K4 120.14(13)
C23 O11 C22 112.13(17)
C23 O11 K4 108.46(12)
C22 O11 K4 111.13(12)
C25 O12 C24 111.69(17)
C25 O12 K4 120.72(13)
C24 O12 K4 119.92(13)
C27 O13 C26 111.30(17)
C27 O13 K4 108.48(12)
C26 O13 K4 109.80(13)
C1 Rh1 C4 90.33(9)
C1 Rh1 C2 88.24(10)
C4 Rh1 C2 178.16(10)
C1 Rh1 C3 179.20(10)
C4 Rh1 C3 88.87(9)
C2 Rh1 C3 92.56(10)
N1 C29 C30 179.9(4)
C29 C30 H30A 109.5
C29 C30 H30B 109.5
H30A C30 H30B 109.5
C29 C30 H30C 109.5
H30A C30 H30C 109.5
H30B C30 H30C 109.5

loop_
_geom_bond_atom_site_label_1
_geom_bond_atom_site_label_2
_geom_bond_distance
C1 O1 1.149(3)
C1 Rh1 1.828(3)
C2 N2 1.144(3)
C2 Rh1 2.019(2)
C3 N3 1.147(3)
C3 Rh1 2.051(3)
C4 N4 1.155(3)
C4 Rh1 2.004(2)
C5 O2 1.423(3)
C5 C6 1.484(4)
C5 H5A 0.9900
C5 H5B 0.9900
C6 O3 1.427(3)
C6 H6A 0.9900
C6 H6B 0.9900
C7 O3 1.426(3)
C7 C8 1.490(4)
C7 H7A 0.9900
C7 H7B 0.9900
C8 O4 1.423(3)
C8 H8A 0.9900
C8 H8B 0.9900
C9 O4 1.424(3)
C9 C10 1.488(5)
C9 H9A 0.9900
C9 H9B 0.9900
C10 O5 1.416(3)
C10 H10A 0.9900
C10 H10B 0.9900
C11 O5 1.428(3)
C11 C12 1.483(4)
C11 H11A 0.9900
C11 H11B 0.9900
C12 O6 1.412(3)
C12 H12A 0.9900
C12 H12B 0.9900
C13 O6 1.421(3)
C13 C14 1.476(4)
C13 H13A 0.9900
C13 H13B 0.9900
C14 O7 1.427(3)
C14 H14A 0.9900
C14 H14B 0.9900
C15 O7 1.426(3)
C15 C16 1.494(4)
C15 H15A 0.9900
C15 H15B 0.9900
C16 O2 1.423(3)
C16 H16A 0.9900
C16 H16B 0.9900
C17 O8 1.419(3)
C17 C18 1.498(3)
C17 H17A 0.9900
C17 H17B 0.9900
C18 O9 1.419(3)
C18 H18A 0.9900
C18 H18B 0.9900
C19 O9 1.423(3)
C19 C20 1.497(3)
C19 H19A 0.9900
C19 H19B 0.9900
C20 O10 1.422(3)
C20 H20A 0.9900
C20 H20B 0.9900
C21 O10 1.432(3)
C21 C22 1.484(3)
C21 H21A 0.9900
C21 H21B 0.9900
C22 O11 1.435(3)
C22 H22A 0.9900
C22 H22B 0.9900
C23 O11 1.416(3)
C23 C24 1.485(3)
C23 H23A 0.9900
C23 H23B 0.9900
C24 O12 1.432(3)
C24 H24A 0.9900
C24 H24B 0.9900
C25 O12 1.420(3)
C25 C26 1.495(3)
C25 H25A 0.9900
C25 H25B 0.9900
C26 O13 1.428(3)
C26 H26A 0.9900
C26 H26B 0.9900
C27 O13 1.424(3)
C27 C28 1.494(3)
C27 H27A 0.9900
C27 H27B 0.9900
C28 O8 1.426(3)
C28 H28A 0.9900
C28 H28B 0.9900
K2 N2 2.747(2)
K2 O6 2.7563(18)
K2 O2 2.8110(17)
K2 O7 2.8699(18)
K2 O5 2.8801(19)
K2 O4 2.8908(18)
K2 O3 2.9094(18)
K4 N4 2.741(2)
K4 O10 2.7880(16)
K4 O8 2.8163(16)
K4 O9 2.8398(16)
K4 O12 2.8462(16)
K4 O11 2.9212(17)
K4 O13 2.9343(17)
C29 N1 1.131(3)
C29 C30 1.440(4)
C30 H30A 0.9800
C30 H30B 0.9800
C30 H30C 0.9800
